data_7215190
loop_
_publ_author_name
'Kuhn, Alexander'
'K\"ohler, J\"urgen'
'Lotsch, Bettina V.'

_publ_section_title
;
 Single-crystal X-ray structure analysis of the superionic conductor
 Li10GeP2S12.
;
_journal_issue 28
_journal_name_full 'Physical chemistry chemical physics : PCCP'
_journal_page_first 11620
_journal_page_last 11622
_journal_paper_doi 10.1039/c3cp51985f
_journal_volume 15
_journal_year 2013
_chemical_formula_moiety 'Li10 Ge P2 S12'
_chemical_formula_sum 'Ge Li10 P2 S12'
_chemical_formula_weight 588.66
_chemical_name_systematic
; 
 ? 
;
_space_group_IT_number 137
_symmetry_cell_setting tetragonal
_symmetry_Int_Tables_number 137
_symmetry_space_group_name_Hall 'P 4n 2n -1n'
_symmetry_space_group_name_H-M 'P 42/n m c :1'
_atom_sites_solution_hydrogens geom
_atom_sites_solution_primary direct
_atom_sites_solution_secondary difmap
_audit_creation_method SHELXL-97
_cell_angle_alpha 90.00
_cell_angle_beta 90.00
_cell_angle_gamma 90.00
_cell_formula_units_Z 2
_cell_length_a 8.652(3)
_cell_length_b 8.652(3)
_cell_length_c 12.582(4)
_cell_measurement_temperature 273(2)
_cell_volume 941.9(6)
_computing_structure_refinement 'SHELXL-97 (Sheldrick, 1997)'
_computing_structure_solution 'SHELXS-97 (Sheldrick, 1990)'
_diffrn_ambient_temperature 100(2)
_diffrn_measured_fraction_theta_full 0.998
_diffrn_measured_fraction_theta_max 0.998
_diffrn_measurement_device_type 'SMART APEX II, Bruker AXS'
_diffrn_measurement_method \wscan
_diffrn_radiation_monochromator graphite
_diffrn_radiation_probe x-ray
_diffrn_radiation_type MoK\a
_diffrn_radiation_wavelength 0.71073
_diffrn_reflns_av_R_equivalents 0.0468
_diffrn_reflns_av_sigmaI/netI 0.0202
_diffrn_reflns_limit_h_max 12
_diffrn_reflns_limit_h_min -12
_diffrn_reflns_limit_k_max 12
_diffrn_reflns_limit_k_min -12
_diffrn_reflns_limit_l_max 17
_diffrn_reflns_limit_l_min -17
_diffrn_reflns_number 10274
_diffrn_reflns_theta_full 30.65
_diffrn_reflns_theta_max 30.65
_diffrn_reflns_theta_min 2.86
_diffrn_source 'fine-focus sealed tube'
_exptl_absorpt_coefficient_mu 3.097
_exptl_absorpt_correction_T_max 0.6214
_exptl_absorpt_correction_T_min 0.3940
_exptl_absorpt_correction_type multi-scan
_exptl_crystal_colour 'translucent yellowish'
_exptl_crystal_density_diffrn 2.076
_exptl_crystal_density_method 'not measured'
_exptl_crystal_description block
_exptl_crystal_F_000 548
_exptl_crystal_size_max 200
_exptl_crystal_size_mid 150
_exptl_crystal_size_min 100
_refine_diff_density_max 1.170
_refine_diff_density_min -0.532
_refine_diff_density_rms 0.118
_refine_ls_abs_structure_details 'Flack H D (1983), Acta Cryst. A39, 876-881'
_refine_ls_abs_structure_Flack -10(10)
_refine_ls_extinction_method none
_refine_ls_goodness_of_fit_ref 1.154
_refine_ls_hydrogen_treatment mixed
_refine_ls_matrix_type full
_refine_ls_number_parameters 51
_refine_ls_number_reflns 820
_refine_ls_number_restraints 1
_refine_ls_restrained_S_all 1.154
_refine_ls_R_factor_all 0.0514
_refine_ls_R_factor_gt 0.0355
_refine_ls_shift/su_max 0.002
_refine_ls_shift/su_mean 0.000
_refine_ls_structure_factor_coef Fsqd
_refine_ls_weighting_details 'calc w=1/[\s^2^(Fo^2^)+(0.0539P)^2^+1.0798P] where P=(Fo^2^+2Fc^2^)/3'
_refine_ls_weighting_scheme calc
_refine_ls_wR_factor_gt 0.0880
_refine_ls_wR_factor_ref 0.1056
_reflns_number_gt 647
_reflns_number_total 820
_reflns_threshold_expression >2sigma(I)
_cod_data_source_file c3cp51985f.cif
_cod_data_source_block 100k_20li
_cod_original_cell_volume 941.8(5)
_cod_original_sg_symbol_H-M P4_2/nmc:1
_cod_original_formula_sum 'Li10 Ge P2 S12'
_cod_database_code 7215190

loop_
_symmetry_equiv_pos_as_xyz
'x, y, z'
'-x, -y, z'
'-y+1/2, x+1/2, z+1/2'
'y+1/2, -x+1/2, z+1/2'
'-x+1/2, y+1/2, -z+1/2'
'x+1/2, -y+1/2, -z+1/2'
'y, x, -z'
'-y, -x, -z'
'-x+1/2, -y+1/2, -z+1/2'
'x+1/2, y+1/2, -z+1/2'
'y, -x, -z'
'-y, x, -z'
'x, -y, z'
'-x, y, z'
'-y+1/2, -x+1/2, z+1/2'
'y+1/2, x+1/2, z+1/2'

loop_
_atom_site_label
_atom_site_type_symbol
_atom_site_fract_x
_atom_site_fract_y
_atom_site_fract_z
_atom_site_U_iso_or_equiv
_atom_site_adp_type
_atom_site_occupancy
_atom_site_symmetry_multiplicity
_atom_site_calc_flag
_atom_site_refinement_flags
Li1 Li+ 0.257(2) 0.2699(19) 0.1869(16) 0.077(6) Uani 0.474(16) 1 d P
Li2 Li+ 0.0000 0.5000 0.9469(9) 0.039(4) Uani 0.89(5) 4 d SP
Li3 Li+ 0.2471(15) 0.2471(15) 0.0000 0.149(16) Uani 0.72(4) 2 d SP
Li4 Li+ 0.0000 0.0000 0.2510(16) 0.076(9) Uani 0.77(6) 4 d SP
Ge1 Ge 0.0000 0.5000 0.69003(5) 0.0203(2) Uani 0.50 4 d SP
P1 P 0.0000 0.5000 0.69003(5) 0.0203(2) Uani 0.50 4 d SP
P2 P 0.0000 0.0000 0.5000 0.0188(3) Uani 1 8 d S
S1 S 0.0000 0.18954(11) 0.40664(8) 0.0335(3) Uani 1 2 d S
S2 S 0.0000 0.29440(12) 0.09561(7) 0.0283(2) Uani 1 2 d S
S3 S 0.0000 0.69990(11) 0.79051(7) 0.0266(2) Uani 1 2 d S

loop_
_atom_site_aniso_label
_atom_site_aniso_U_11
_atom_site_aniso_U_22
_atom_site_aniso_U_33
_atom_site_aniso_U_23
_atom_site_aniso_U_13
_atom_site_aniso_U_12
Li1 0.060(11) 0.035(8) 0.137(17) -0.008(10) 0.015(11) 0.011(7)
Li2 0.036(7) 0.051(8) 0.030(7) 0.000 0.000 0.000
Li3 0.084(11) 0.084(11) 0.28(4) -0.106(17) 0.106(17) -0.050(12)
Li4 0.032(10) 0.14(2) 0.052(12) 0.000 0.000 0.000
Ge1 0.0251(4) 0.0206(4) 0.0151(3) 0.000 0.000 0.000
P1 0.0251(4) 0.0206(4) 0.0151(3) 0.000 0.000 0.000
P2 0.0187(5) 0.0187(5) 0.0190(7) 0.000 0.000 0.000
S1 0.0483(6) 0.0208(4) 0.0314(5) 0.0038(4) 0.000 0.000
S2 0.0262(4) 0.0353(5) 0.0232(4) -0.0009(4) 0.000 0.000
S3 0.0295(5) 0.0251(5) 0.0253(4) 0.0013(3) 0.000 0.000

loop_
_atom_type_symbol
_atom_type_description
_atom_type_scat_dispersion_real
_atom_type_scat_dispersion_imag
_atom_type_scat_source
Li Li+ -0.0003 0.0001 'International Tables Vol C Tables 4.2.6.8 and 6.1.1.4'
Ge Ge 0.1547 1.8001 'International Tables Vol C Tables 4.2.6.8 and 6.1.1.4'
P P 0.1023 0.0942 'International Tables Vol C Tables 4.2.6.8 and 6.1.1.4'
S S 0.1246 0.1234 'International Tables Vol C Tables 4.2.6.8 and 6.1.1.4'

loop_
_geom_angle_atom_site_label_1
_geom_angle_atom_site_label_2
_geom_angle_atom_site_label_3
_geom_angle
_geom_angle_site_symmetry_1
_geom_angle_site_symmetry_3
Li1 Li1 Li3 161.8(17) 9 .
Li1 Li1 S3 71.8(11) 9 8_656
Li3 Li1 S3 92.4(7) . 8_656
Li1 Li1 S3 68.6(11) 9 4_454
Li3 Li1 S3 126.5(8) . 4_454
S3 Li1 S3 140.5(9) 8_656 4_454
Li1 Li1 S1 124.5(17) 9 6
Li3 Li1 S1 64.0(6) . 6
S3 Li1 S1 93.7(6) 8_656 6
S3 Li1 S1 108.5(7) 4_454 6
Li1 Li1 S2 113.4(15) 9 .
Li3 Li1 S2 61.3(6) . .
S3 Li1 S2 106.0(7) 8_656 .
S3 Li1 S2 89.8(6) 4_454 .
S1 Li1 S2 122.1(8) 6 .
Li1 Li1 Ge1 94.1(13) 9 3_554
Li3 Li1 Ge1 92.4(6) . 3_554
S3 Li1 Ge1 140.2(8) 8_656 3_554
S3 Li1 Ge1 45.2(3) 4_454 3_554
S1 Li1 Ge1 123.6(7) 6 3_554
S2 Li1 Ge1 44.8(3) . 3_554
Li1 Li1 P1 94.1(13) 9 3_554
Li3 Li1 P1 92.4(6) . 3_554
S3 Li1 P1 140.2(8) 8_656 3_554
S3 Li1 P1 45.2(3) 4_454 3_554
S1 Li1 P1 123.6(7) 6 3_554
S2 Li1 P1 44.8(3) . 3_554
Ge1 Li1 P1 0.00(3) 3_554 3_554
Li1 Li1 Li4 86.5(14) 9 5
Li3 Li1 Li4 109.9(9) . 5
S3 Li1 Li4 120.7(7) 8_656 5
S3 Li1 Li4 57.3(4) 4_454 5
S1 Li1 Li4 54.9(5) 6 5
S2 Li1 Li4 133.1(7) . 5
Ge1 Li1 Li4 94.4(5) 3_554 5
P1 Li1 Li4 94.4(5) 3_554 5
Li1 Li1 Li4 64.2(12) 9 .
Li3 Li1 Li4 99.1(8) . .
S3 Li1 Li4 52.2(3) 8_656 .
S3 Li1 Li4 108.0(7) 4_454 .
S1 Li1 Li4 142.8(7) 6 .
S2 Li1 Li4 65.0(5) . .
Ge1 Li1 Li4 88.1(5) 3_554 .
P1 Li1 Li4 88.1(5) 3_554 .
Li4 Li1 Li4 150.7(7) 5 .
S2 Li2 S2 87.1(4) 2_566 1_556
S2 Li2 S3 177.8(3) 2_566 2_565
S2 Li2 S3 95.13(4) 1_556 2_565
S2 Li2 S3 95.13(4) 2_566 .
S2 Li2 S3 177.8(3) 1_556 .
S3 Li2 S3 82.6(3) 2_565 .
S2 Li2 S1 97.71(15) 2_566 4_455
S2 Li2 S1 97.71(15) 1_556 4_455
S3 Li2 S1 82.0(2) 2_565 4_455
S3 Li2 S1 82.0(2) . 4_455
S2 Li2 S1 97.71(15) 2_566 3
S2 Li2 S1 97.71(15) 1_556 3
S3 Li2 S1 82.0(2) 2_565 3
S3 Li2 S1 82.0(2) . 3
S1 Li2 S1 158.7(5) 4_455 3
S2 Li2 P1 43.54(18) 2_566 3
S2 Li2 P1 43.54(18) 1_556 3
S3 Li2 P1 138.68(17) 2_565 3
S3 Li2 P1 138.68(17) . 3
S1 Li2 P1 100.7(2) 4_455 3
S1 Li2 P1 100.7(2) 3 3
S2 Li2 Ge1 43.54(18) 2_566 3
S2 Li2 Ge1 43.54(18) 1_556 3
S3 Li2 Ge1 138.68(17) 2_565 3
S3 Li2 Ge1 138.68(17) . 3
S1 Li2 Ge1 100.7(2) 4_455 3
S1 Li2 Ge1 100.7(2) 3 3
P1 Li2 Ge1 0.0 3 3
S2 Li2 Li3 50.5(2) 2_566 11_566
S2 Li2 Li3 109.1(3) 1_556 11_566
S3 Li2 Li3 128.4(3) 2_565 11_566
S3 Li2 Li3 72.48(18) . 11_566
S1 Li2 Li3 135.3(3) 4_455 11_566
S1 Li2 Li3 50.8(3) 3 11_566
P1 Li2 Li3 77.7(2) 3 11_566
Ge1 Li2 Li3 77.7(2) 3 11_566
S2 Li2 Li3 109.1(3) 2_566 12_556
S2 Li2 Li3 50.5(2) 1_556 12_556
S3 Li2 Li3 72.48(18) 2_565 12_556
S3 Li2 Li3 128.4(3) . 12_556
S1 Li2 Li3 50.8(3) 4_455 12_556
S1 Li2 Li3 135.3(3) 3 12_556
P1 Li2 Li3 77.7(2) 3 12_556
Ge1 Li2 Li3 77.7(2) 3 12_556
Li3 Li2 Li3 155.3(4) 11_566 12_556
S2 Li2 Li3 50.5(2) 2_566 2_566
S2 Li2 Li3 109.1(3) 1_556 2_566
S3 Li2 Li3 128.4(3) 2_565 2_566
S3 Li2 Li3 72.48(18) . 2_566
S1 Li2 Li3 50.8(3) 4_455 2_566
S1 Li2 Li3 135.3(3) 3 2_566
P1 Li2 Li3 77.7(2) 3 2_566
Ge1 Li2 Li3 77.7(2) 3 2_566
Li3 Li2 Li3 86.1(7) 11_566 2_566
Li3 Li2 Li3 88.6(7) 12_556 2_566
S2 Li2 Li3 109.1(3) 2_566 1_556
S2 Li2 Li3 50.5(2) 1_556 1_556
S3 Li2 Li3 72.48(18) 2_565 1_556
S3 Li2 Li3 128.4(3) . 1_556
S1 Li2 Li3 135.3(3) 4_455 1_556
S1 Li2 Li3 50.8(3) 3 1_556
P1 Li2 Li3 77.7(2) 3 1_556
Ge1 Li2 Li3 77.7(2) 3 1_556
Li3 Li2 Li3 88.6(7) 11_566 1_556
Li3 Li2 Li3 86.1(7) 12_556 1_556
Li3 Li2 Li3 155.3(4) 2_566 1_556
Li1 Li3 Li1 170.3(12) . 7
Li1 Li3 S2 123.2(5) . 7
Li1 Li3 S2 62.4(5) 7 7
Li1 Li3 S2 62.4(5) . .
Li1 Li3 S2 123.2(5) 7 .
S2 Li3 S2 121.1(7) 7 .
Li1 Li3 S1 59.4(5) . 6
Li1 Li3 S1 112.4(7) 7 6
S2 Li3 S1 105.50(15) 7 6
S2 Li3 S1 118.7(2) . 6
Li1 Li3 S1 112.4(7) . 3_554
Li1 Li3 S1 59.4(5) 7 3_554
S2 Li3 S1 118.7(2) 7 3_554
S2 Li3 S1 105.50(15) . 3_554
S1 Li3 S1 80.9(5) 6 3_554
Li1 Li3 P2 85.1(6) . 3_554
Li1 Li3 P2 85.1(6) 7 3_554
S2 Li3 P2 119.4(4) 7 3_554
S2 Li3 P2 119.4(4) . 3_554
S1 Li3 P2 40.5(3) 6 3_554
S1 Li3 P2 40.5(3) 3_554 3_554
Li1 Li3 Li2 100.3(5) . 1_554
Li1 Li3 Li2 79.6(5) 7 1_554
S2 Li3 Li2 127.6(4) 7 1_554
S2 Li3 Li2 53.23(17) . 1_554
S1 Li3 Li2 122.4(5) 6 1_554
S1 Li3 Li2 56.46(13) 3_554 1_554
P2 Li3 Li2 89.4(3) 3_554 1_554
Li1 Li3 Li2 79.6(5) . 7_556
Li1 Li3 Li2 100.3(5) 7 7_556
S2 Li3 Li2 53.23(17) 7 7_556
S2 Li3 Li2 127.6(4) . 7_556
S1 Li3 Li2 56.46(13) 6 7_556
S1 Li3 Li2 122.4(5) 3_554 7_556
P2 Li3 Li2 89.4(3) 3_554 7_556
Li2 Li3 Li2 178.7(7) 1_554 7_556
S1 Li4 S1 79.9(6) . 2
S1 Li4 S3 98.7(3) . 7_456
S1 Li4 S3 98.7(3) 2 7_456
S1 Li4 S3 98.7(3) . 8_656
S1 Li4 S3 98.7(3) 2 8_656
S3 Li4 S3 157.2(8) 7_456 8_656
S1 Li4 Li1 51.2(4) . 9
S1 Li4 Li1 103.1(6) 2 9
S3 Li4 Li1 137.6(3) 7_456 9
S3 Li4 Li1 50.5(3) 8_656 9
S1 Li4 Li1 103.1(6) . 10_445
S1 Li4 Li1 51.2(4) 2 10_445
S3 Li4 Li1 50.5(3) 7_456 10_445
S3 Li4 Li1 137.6(3) 8_656 10_445
Li1 Li4 Li1 149.8(10) 9 10_445
S1 Li4 Li1 103.1(6) . 5_545
S1 Li4 Li1 51.2(4) 2 5_545
S3 Li4 Li1 137.6(3) 7_456 5_545
S3 Li4 Li1 50.5(3) 8_656 5_545
Li1 Li4 Li1 83.2(7) 9 5_545
Li1 Li4 Li1 89.0(7) 10_445 5_545
S1 Li4 Li1 51.2(4) . 6_455
S1 Li4 Li1 103.1(6) 2 6_455
S3 Li4 Li1 50.5(3) 7_456 6_455
S3 Li4 Li1 137.6(3) 8_656 6_455
Li1 Li4 Li1 89.0(7) 9 6_455
Li1 Li4 Li1 83.2(7) 10_445 6_455
Li1 Li4 Li1 149.8(10) 5_545 6_455
S1 Li4 Li1 129.6(6) . 2
S1 Li4 Li1 74.6(3) 2 2
S3 Li4 Li1 45.3(3) 7_456 2
S3 Li4 Li1 127.5(5) 8_656 2
Li1 Li4 Li1 177.0(6) 9 2
Li1 Li4 Li1 29.3(7) 10_445 2
Li1 Li4 Li1 93.77(18) 5_545 2
Li1 Li4 Li1 93.47(18) 6_455 2
S1 Li4 Li1 74.6(3) . .
S1 Li4 Li1 129.6(6) 2 .
S3 Li4 Li1 127.5(5) 7_456 .
S3 Li4 Li1 45.3(3) 8_656 .
Li1 Li4 Li1 29.3(7) 9 .
Li1 Li4 Li1 177.0(6) 10_445 .
Li1 Li4 Li1 93.47(18) 5_545 .
Li1 Li4 Li1 93.77(18) 6_455 .
Li1 Li4 Li1 151.9(10) 2 .
S1 Li4 Li1 74.6(3) . 14
S1 Li4 Li1 129.6(6) 2 14
S3 Li4 Li1 45.3(3) 7_456 14
S3 Li4 Li1 127.5(5) 8_656 14
Li1 Li4 Li1 93.77(18) 9 14
Li1 Li4 Li1 93.47(18) 10_445 14
Li1 Li4 Li1 177.0(6) 5_545 14
Li1 Li4 Li1 29.3(7) 6_455 14
Li1 Li4 Li1 89.2(6) 2 14
Li1 Li4 Li1 84.0(6) . 14
S1 Li4 Li1 129.6(6) . 13
S1 Li4 Li1 74.6(3) 2 13
S3 Li4 Li1 127.5(5) 7_456 13
S3 Li4 Li1 45.3(3) 8_656 13
Li1 Li4 Li1 93.47(18) 9 13
Li1 Li4 Li1 93.77(18) 10_445 13
Li1 Li4 Li1 29.3(7) 5_545 13
Li1 Li4 Li1 177.0(6) 6_455 13
Li1 Li4 Li1 84.0(6) 2 13
Li1 Li4 Li1 89.2(6) . 13
Li1 Li4 Li1 151.9(10) 14 13
S2 Ge1 S2 112.53(6) 4_455 3
S2 Ge1 S3 109.13(2) 4_455 .
S2 Ge1 S3 109.13(2) 3 .
S2 Ge1 S3 109.13(2) 4_455 2_565
S2 Ge1 S3 109.13(2) 3 2_565
S3 Ge1 S3 107.67(6) . 2_565
S2 Ge1 Li1 55.8(4) 4_455 4_455
S2 Ge1 Li1 123.2(4) 3 4_455
S3 Ge1 Li1 127.5(4) . 4_455
S3 Ge1 Li1 53.6(4) 2_565 4_455
S2 Ge1 Li1 123.2(4) 4_455 3
S2 Ge1 Li1 55.8(4) 3 3
S3 Ge1 Li1 53.6(4) . 3
S3 Ge1 Li1 127.5(4) 2_565 3
Li1 Ge1 Li1 178.5(8) 4_455 3
S2 Ge1 Li1 123.2(4) 4_455 15
S2 Ge1 Li1 55.8(4) 3 15
S3 Ge1 Li1 127.5(4) . 15
S3 Ge1 Li1 53.6(4) 2_565 15
Li1 Ge1 Li1 83.6(7) 4_455 15
Li1 Ge1 Li1 96.3(7) 3 15
S2 Ge1 Li1 55.8(4) 4_455 16_455
S2 Ge1 Li1 123.2(4) 3 16_455
S3 Ge1 Li1 53.6(4) . 16_455
S3 Ge1 Li1 127.5(4) 2_565 16_455
Li1 Ge1 Li1 96.3(7) 4_455 16_455
Li1 Ge1 Li1 83.6(7) 3 16_455
Li1 Ge1 Li1 178.5(8) 15 16_455
S2 Ge1 Li2 56.27(3) 4_455 3_554
S2 Ge1 Li2 56.27(3) 3 3_554
S3 Ge1 Li2 126.16(3) . 3_554
S3 Ge1 Li2 126.16(3) 2_565 3_554
Li1 Ge1 Li2 89.3(4) 4_455 3_554
Li1 Ge1 Li2 89.3(4) 3 3_554
Li1 Ge1 Li2 89.3(4) 15 3_554
Li1 Ge1 Li2 89.3(4) 16_455 3_554
S2 Ge1 Li2 123.73(3) 4_455 .
S2 Ge1 Li2 123.73(3) 3 .
S3 Ge1 Li2 53.84(3) . .
S3 Ge1 Li2 53.84(3) 2_565 .
Li1 Ge1 Li2 90.7(4) 4_455 .
Li1 Ge1 Li2 90.7(4) 3 .
Li1 Ge1 Li2 90.7(4) 15 .
Li1 Ge1 Li2 90.7(4) 16_455 .
Li2 Ge1 Li2 180.000(2) 3_554 .
S1 P2 S1 109.82(3) 2 7_556
S1 P2 S1 108.77(6) 2 .
S1 P2 S1 109.82(3) 7_556 .
S1 P2 S1 109.82(3) 2 8_556
S1 P2 S1 108.77(6) 7_556 8_556
S1 P2 S1 109.82(3) . 8_556
S1 P2 Li3 125.089(16) 2 9
S1 P2 Li3 54.911(16) 7_556 9
S1 P2 Li3 54.911(16) . 9
S1 P2 Li3 125.089(16) 8_556 9
S1 P2 Li3 54.911(16) 2 10_445
S1 P2 Li3 125.089(16) 7_556 10_445
S1 P2 Li3 125.089(16) . 10_445
S1 P2 Li3 54.911(16) 8_556 10_445
Li3 P2 Li3 180.0(3) 9 10_445
S1 P2 Li3 125.089(16) 2 4_455
S1 P2 Li3 125.089(16) 7_556 4_455
S1 P2 Li3 54.911(16) . 4_455
S1 P2 Li3 54.911(16) 8_556 4_455
Li3 P2 Li3 90.0 9 4_455
Li3 P2 Li3 90.0 10_445 4_455
S1 P2 Li3 54.911(16) 2 3_545
S1 P2 Li3 54.911(16) 7_556 3_545
S1 P2 Li3 125.089(16) . 3_545
S1 P2 Li3 125.089(16) 8_556 3_545
Li3 P2 Li3 90.0 9 3_545
Li3 P2 Li3 90.0 10_445 3_545
Li3 P2 Li3 180.0 4_455 3_545
P2 S1 Li1 113.5(4) . 9
P2 S1 Li1 113.5(4) . 6_455
Li1 S1 Li1 119.4(10) 9 6_455
P2 S1 Li3 84.6(3) . 9
Li1 S1 Li3 56.6(5) 9 9
Li1 S1 Li3 159.2(5) 6_455 9
P2 S1 Li3 84.6(3) . 4_455
Li1 S1 Li3 159.2(5) 9 4_455
Li1 S1 Li3 56.6(5) 6_455 4_455
Li3 S1 Li3 118.71(9) 9 4_455
P2 S1 Li4 85.7(3) . .
Li1 S1 Li4 73.9(5) 9 .
Li1 S1 Li4 73.9(5) 6_455 .
Li3 S1 Li4 119.50(6) 9 .
Li3 S1 Li4 119.50(6) 4_455 .
P2 S1 Li2 133.7(2) . 3_554
Li1 S1 Li2 87.0(4) 9 3_554
Li1 S1 Li2 87.0(4) 6_455 3_554
Li3 S1 Li2 72.7(2) 9 3_554
Li3 S1 Li2 72.7(2) 4_455 3_554
Li4 S1 Li2 140.6(4) . 3_554
P1 S2 Ge1 0.00(3) 3_554 3_554
P1 S2 Li3 113.9(4) 3_554 12
Ge1 S2 Li3 113.9(4) 3_554 12
P1 S2 Li3 113.9(4) 3_554 .
Ge1 S2 Li3 113.9(4) 3_554 .
Li3 S2 Li3 118.6(5) 12 .
P1 S2 Li1 79.4(4) 3_554 .
Ge1 S2 Li1 79.4(4) 3_554 .
Li3 S2 Li1 165.6(5) 12 .
Li3 S2 Li1 56.4(5) . .
P1 S2 Li1 79.4(4) 3_554 14
Ge1 S2 Li1 79.4(4) 3_554 14
Li3 S2 Li1 56.4(5) 12 14
Li3 S2 Li1 165.6(5) . 14
Li1 S2 Li1 124.6(9) . 14
P1 S2 Li2 80.19(18) 3_554 1_554
Ge1 S2 Li2 80.19(18) 3_554 1_554
Li3 S2 Li2 76.27(18) 12 1_554
Li3 S2 Li2 76.27(18) . 1_554
Li1 S2 Li2 112.9(4) . 1_554
Li1 S2 Li2 112.9(4) 14 1_554
Ge1 S3 Li1 101.3(5) . 11_566
Ge1 S3 Li1 101.3(5) . 8_566
Li1 S3 Li1 157.3(10) 11_566 8_566
Ge1 S3 Li1 81.3(5) . 16_455
Li1 S3 Li1 146.6(2) 11_566 16_455
Li1 S3 Li1 39.5(9) 8_566 16_455
Ge1 S3 Li1 81.3(5) . 3
Li1 S3 Li1 39.5(9) 11_566 3
Li1 S3 Li1 146.6(2) 8_566 3
Li1 S3 Li1 110.0(9) 16_455 3
Ge1 S3 Li2 84.84(17) . .
Li1 S3 Li2 90.8(5) 11_566 .
Li1 S3 Li2 90.8(5) 8_566 .
Li1 S3 Li2 122.5(4) 16_455 .
Li1 S3 Li2 122.5(4) 3 .
Ge1 S3 Li4 132.5(4) . 7_566
Li1 S3 Li4 82.6(5) 11_566 7_566
Li1 S3 Li4 82.6(5) 8_566 7_566
Li1 S3 Li4 72.2(5) 16_455 7_566
Li1 S3 Li4 72.2(5) 3 7_566
Li2 S3 Li4 142.7(5) . 7_566

loop_
_geom_bond_atom_site_label_1
_geom_bond_atom_site_label_2
_geom_bond_distance
_geom_bond_site_symmetry_2
Li1 Li1 1.63(4) 9
Li1 Li3 2.36(2) .
Li1 S3 2.382(17) 8_656
Li1 S3 2.430(17) 4_454
Li1 S1 2.434(18) 6
Li1 S2 2.51(2) .
Li1 Ge1 2.986(17) 3_554
Li1 P1 2.986(17) 3_554
Li1 Li4 2.998(19) 5
Li1 Li4 3.324(19) .
Li2 S2 2.582(8) 2_566
Li2 S2 2.582(8) 1_556
Li2 S3 2.619(9) 2_565
Li2 S3 2.619(9) .
Li2 S1 2.733(2) 4_455
Li2 S1 2.733(2) 3
Li2 P1 3.059(12) 3
Li2 Ge1 3.059(12) 3
Li2 Li3 3.131(3) 11_566
Li2 Li3 3.131(3) 12_556
Li2 Li3 3.131(3) 2_566
Li2 Li3 3.131(3) 1_556
Li3 Li1 2.36(2) 7
Li3 S2 2.487(9) 7
Li3 S2 2.487(9) .
Li3 S1 2.543(14) 6
Li3 S1 2.543(14) 3_554
Li3 P2 3.094(18) 3_554
Li3 Li2 3.131(3) 1_554
Li3 Li2 3.131(3) 7_556
Li4 S1 2.554(15) .
Li4 S1 2.554(15) 2
Li4 S3 2.649(4) 7_456
Li4 S3 2.649(4) 8_656
Li4 Li1 2.998(19) 9
Li4 Li1 2.998(19) 10_445
Li4 Li1 2.998(19) 5_545
Li4 Li1 2.998(19) 6_455
Li4 Li1 3.324(19) 2
Li4 Li1 3.324(19) 14
Li4 Li1 3.324(19) 13
Ge1 S2 2.1390(12) 4_455
Ge1 S2 2.1390(12) 3
Ge1 S3 2.1423(11) .
Ge1 S3 2.1423(11) 2_565
Ge1 Li1 2.986(17) 4_455
Ge1 Li1 2.986(17) 3
Ge1 Li1 2.986(17) 15
Ge1 Li1 2.986(17) 16_455
Ge1 Li2 3.059(12) 3_554
P2 S1 2.0172(11) 2
P2 S1 2.0172(11) 7_556
P2 S1 2.0172(11) .
P2 S1 2.0172(11) 8_556
P2 Li3 3.094(19) 9
P2 Li3 3.094(19) 10_445
P2 Li3 3.094(18) 4_455
P2 Li3 3.094(18) 3_545
S1 Li1 2.434(19) 9
S1 Li1 2.434(19) 6_455
S1 Li3 2.543(14) 9
S1 Li3 2.543(14) 4_455
S1 Li2 2.733(2) 3_554
S2 P1 2.1390(12) 3_554
S2 Ge1 2.1390(12) 3_554
S2 Li3 2.487(9) 12
S2 Li1 2.51(2) 14
S2 Li2 2.582(8) 1_554
S3 Li1 2.382(17) 11_566
S3 Li1 2.382(17) 8_566
S3 Li1 2.430(17) 16_455
S3 Li1 2.430(17) 3
S3 Li4 2.649(4) 7_566
